data_2210078
loop_
_publ_author_name
'Chen, Ping'
'Zhang, Ling'
'Li, Dan'

_publ_section_title
;
 <i>N</i>-(4-Methylbenzyl)phthalimide
;
_journal_coeditor_code BH2037
_journal_issue 9
_journal_name_full 'Acta Crystallographica Section E'
_journal_page_first o4188
_journal_page_last o4189
_journal_paper_doi 10.1107/S1600536806033812
_journal_volume 62
_journal_year 2006
_chemical_formula_iupac 'C16 H13 N O2'
_chemical_formula_moiety 'C16 H13 N O2'
_chemical_formula_sum 'C16 H13 N O2'
_chemical_formula_weight 251.27
_chemical_melting_point .3935E-305
_chemical_name_common N-(4-methylbenzyl)phthalimide
_chemical_name_systematic N-(4-methylbenzyl)phthalimide
_space_group_IT_number 2
_symmetry_cell_setting triclinic
_symmetry_space_group_name_Hall '-P 1'
_symmetry_space_group_name_H-M 'P -1'
_atom_sites_solution_hydrogens geom
_atom_sites_solution_primary direct
_atom_sites_solution_secondary difmap
_cell_angle_alpha 102.383(5)
_cell_angle_beta 100.235(6)
_cell_angle_gamma 99.499(6)
_cell_formula_units_Z 2
_cell_length_a 7.107(2)
_cell_length_b 8.521(3)
_cell_length_c 11.535(4)
_cell_measurement_reflns_used 1001
_cell_measurement_temperature 294(2)
_cell_measurement_theta_max 24.58
_cell_measurement_theta_min 2.50
_cell_volume 656.3(4)
_computing_cell_refinement 'SAINT (Bruker, 1997)'
_computing_data_collection 'SMART (Bruker, 1997)'
_computing_data_reduction SAINT
_computing_molecular_graphics 'SHELXTL (Bruker, 1997)'
_computing_publication_material SHELXTL
_computing_structure_refinement 'SHELXL97 (Sheldrick, 1997)'
_computing_structure_solution 'SHELXS97 (Sheldrick, 1997)'
_diffrn_ambient_temperature 294(2)
_diffrn_measured_fraction_theta_full 0.994
_diffrn_measured_fraction_theta_max 0.994
_diffrn_measurement_device_type 'Bruker SMART CCD area-detector'
_diffrn_measurement_method '\f and \w'
_diffrn_radiation_monochromator graphite
_diffrn_radiation_source 'fine-focus sealed tube'
_diffrn_radiation_type MoK\a
_diffrn_radiation_wavelength 0.71073
_diffrn_reflns_av_R_equivalents 0.0156
_diffrn_reflns_av_sigmaI/netI 0.0381
_diffrn_reflns_limit_h_max 8
_diffrn_reflns_limit_h_min -6
_diffrn_reflns_limit_k_max 10
_diffrn_reflns_limit_k_min -10
_diffrn_reflns_limit_l_max 11
_diffrn_reflns_limit_l_min -13
_diffrn_reflns_number 3353
_diffrn_reflns_theta_full 25.02
_diffrn_reflns_theta_max 25.02
_diffrn_reflns_theta_min 1.85
_diffrn_standards_decay_% 0
_diffrn_standards_interval_count 0
_diffrn_standards_interval_time 0
_diffrn_standards_number 0
_exptl_absorpt_coefficient_mu 0.084
_exptl_absorpt_correction_T_max 0.9933
_exptl_absorpt_correction_T_min 0.9784
_exptl_absorpt_correction_type multi-scan
_exptl_absorpt_process_details '(SADABS; Bruker, 1997)'
_exptl_crystal_colour colourless
_exptl_crystal_density_diffrn 1.272
_exptl_crystal_density_method 'not measured'
_exptl_crystal_description rod
_exptl_crystal_F_000 264
_exptl_crystal_size_max 0.26
_exptl_crystal_size_mid 0.22
_exptl_crystal_size_min 0.08
_refine_diff_density_max 0.148
_refine_diff_density_min -0.154
_refine_ls_extinction_method none
_refine_ls_goodness_of_fit_ref 1.037
_refine_ls_hydrogen_treatment constr
_refine_ls_matrix_type full
_refine_ls_number_parameters 173
_refine_ls_number_reflns 2303
_refine_ls_number_restraints 6
_refine_ls_restrained_S_all 1.044
_refine_ls_R_factor_all 0.0860
_refine_ls_R_factor_gt 0.0445
_refine_ls_shift/su_max 0.001
_refine_ls_shift/su_mean 0.000
_refine_ls_structure_factor_coef Fsqd
_refine_ls_weighting_details 'calc w=1/[\s^2^(Fo^2^)+(0.0545P)^2^+0.0787P] where P=(Fo^2^+2Fc^2^)/3'
_refine_ls_weighting_scheme calc
_refine_ls_wR_factor_gt 0.1048
_refine_ls_wR_factor_ref 0.1280
_reflns_number_gt 1428
_reflns_number_total 2303
_reflns_threshold_expression I>2\s(I)
_cod_data_source_file bh2037.cif
_cod_data_source_block I
_cod_original_cell_volume 656.2(4)
_cod_database_code 2210078
_cod_database_fobs_code 2210078

loop_
_symmetry_equiv_pos_as_xyz
'x, y, z'
'-x, -y, -z'

loop_
_atom_site_type_symbol
_atom_site_label
_atom_site_fract_x
_atom_site_fract_y
_atom_site_fract_z
_atom_site_U_iso_or_equiv
_atom_site_adp_type
_atom_site_calc_flag
_atom_site_refinement_flags
_atom_site_occupancy
O O1 0.4513(3) 1.1266(2) 0.30478(17) 0.0928(6) Uani d . 1
O O2 0.2237(2) 0.65957(19) -0.00300(15) 0.0707(5) Uani d . 1
N N1 0.3442(2) 0.8694(2) 0.17158(16) 0.0546(5) Uani d . 1
C C1 0.3793(3) 1.0409(3) 0.2030(2) 0.0608(6) Uani d . 1
C C2 0.3130(3) 1.0891(2) 0.0886(2) 0.0520(5) Uani d . 1
C C3 0.3135(3) 1.2426(3) 0.0674(3) 0.0696(7) Uani d . 1
H H3 0.3606 1.3376 0.1302 0.083 Uiso calc R 1
C C4 0.2416(3) 1.2506(3) -0.0507(3) 0.0751(7) Uani d . 1
H H4 0.2406 1.3526 -0.0673 0.090 Uiso calc R 1
C C5 0.1715(3) 1.1096(3) -0.1438(2) 0.0707(7) Uani d . 1
H H5 0.1236 1.1182 -0.2221 0.085 Uiso calc R 1
C C6 0.1713(3) 0.9554(3) -0.1228(2) 0.0611(6) Uani d . 1
H H6 0.1246 0.8604 -0.1856 0.073 Uiso calc R 1
C C7 0.2434(3) 0.9480(2) -0.00452(19) 0.0487(5) Uani d . 1
C C8 0.2644(3) 0.8044(3) 0.0475(2) 0.0519(5) Uani d . 1
C C9 0.3883(3) 0.7702(3) 0.2586(2) 0.0675(7) Uani d . 1
H H9A 0.5006 0.8318 0.3224 0.081 Uiso calc R 1
H H9B 0.4227 0.6709 0.2170 0.081 Uiso calc R 1
C C10 0.2177(3) 0.7236(3) 0.3156(2) 0.0571(6) Uani d . 1
C C11 0.0696(3) 0.5879(3) 0.2573(2) 0.0611(6) Uani d . 1
H H11 0.0770 0.5222 0.1833 0.073 Uiso calc R 1
C C12 -0.0897(3) 0.5486(3) 0.3076(2) 0.0658(7) Uani d . 1
H H12 -0.1880 0.4572 0.2661 0.079 Uiso calc R 1
C C13 -0.1062(4) 0.6411(3) 0.4172(2) 0.0677(7) Uani d . 1
C C14 0.0425(5) 0.7763(3) 0.4747(2) 0.0848(8) Uani d . 1
H H14 0.0353 0.8414 0.5489 0.102 Uiso calc R 1
C C15 0.2027(4) 0.8184(3) 0.4253(2) 0.0788(8) Uani d . 1
H H15 0.2999 0.9107 0.4664 0.095 Uiso calc R 1
C C16 -0.2792(4) 0.5954(4) 0.4723(3) 0.0954(9) Uani d U 1
H H16A -0.3935 0.5457 0.4085 0.143 Uiso calc R 1
H H16B -0.3012 0.6925 0.5233 0.143 Uiso calc R 1
H H16C -0.2524 0.5190 0.5201 0.143 Uiso calc R 1

loop_
_atom_site_aniso_label
_atom_site_aniso_U_11
_atom_site_aniso_U_22
_atom_site_aniso_U_33
_atom_site_aniso_U_12
_atom_site_aniso_U_13
_atom_site_aniso_U_23
O1 0.1078(14) 0.0807(13) 0.0680(12) 0.0097(10) -0.0024(10) -0.0025(10)
O2 0.0783(11) 0.0503(10) 0.0766(12) 0.0092(8) 0.0117(9) 0.0090(8)
N1 0.0504(11) 0.0554(11) 0.0563(12) 0.0103(8) 0.0070(9) 0.0148(9)
C1 0.0519(14) 0.0619(15) 0.0606(15) 0.0083(11) 0.0088(11) 0.0044(12)
C2 0.0428(12) 0.0502(13) 0.0653(15) 0.0134(9) 0.0156(10) 0.0135(11)
C3 0.0620(15) 0.0547(15) 0.092(2) 0.0156(11) 0.0209(14) 0.0139(14)
C4 0.0631(16) 0.0707(18) 0.110(2) 0.0265(13) 0.0281(15) 0.0441(17)
C5 0.0590(15) 0.0867(19) 0.0821(19) 0.0264(13) 0.0203(13) 0.0419(16)
C6 0.0518(14) 0.0715(16) 0.0620(16) 0.0151(11) 0.0143(11) 0.0178(12)
C7 0.0377(11) 0.0523(13) 0.0585(14) 0.0121(9) 0.0153(10) 0.0132(11)
C8 0.0402(12) 0.0548(14) 0.0591(15) 0.0098(10) 0.0112(10) 0.0109(12)
C9 0.0572(15) 0.0753(16) 0.0716(16) 0.0152(12) 0.0036(12) 0.0298(13)
C10 0.0567(14) 0.0656(14) 0.0506(14) 0.0158(11) 0.0037(11) 0.0224(12)
C11 0.0664(15) 0.0623(15) 0.0547(14) 0.0175(12) 0.0119(12) 0.0133(12)
C12 0.0644(16) 0.0668(15) 0.0686(17) 0.0150(12) 0.0131(13) 0.0227(13)
C13 0.0752(17) 0.0778(17) 0.0644(17) 0.0286(14) 0.0202(14) 0.0348(14)
C14 0.117(2) 0.092(2) 0.0483(15) 0.0299(18) 0.0243(16) 0.0140(15)
C15 0.089(2) 0.0800(18) 0.0539(16) 0.0004(14) 0.0045(14) 0.0115(14)
C16 0.095(2) 0.127(2) 0.097(2) 0.0467(18) 0.0463(17) 0.0602(19)

loop_
_atom_type_symbol
_atom_type_description
_atom_type_scat_dispersion_real
_atom_type_scat_dispersion_imag
_atom_type_scat_source
C C 0.0033 0.0016 'International Tables Vol C Tables 4.2.6.8 and 6.1.1.4'
H H 0.0000 0.0000 'International Tables Vol C Tables 4.2.6.8 and 6.1.1.4'
N N 0.0061 0.0033 'International Tables Vol C Tables 4.2.6.8 and 6.1.1.4'
O O 0.0106 0.0060 'International Tables Vol C Tables 4.2.6.8 and 6.1.1.4'

loop_
_geom_angle_atom_site_label_1
_geom_angle_atom_site_label_2
_geom_angle_atom_site_label_3
_geom_angle
C8 N1 C1 111.62(18)
C8 N1 C9 124.37(18)
C1 N1 C9 124.01(19)
O1 C1 N1 124.4(2)
O1 C1 C2 129.6(2)
N1 C1 C2 106.00(18)
C7 C2 C3 121.2(2)
C7 C2 C1 108.36(19)
C3 C2 C1 130.5(2)
C2 C3 C4 117.9(2)
C2 C3 H3 121.1
C4 C3 H3 121.1
C5 C4 C3 121.0(2)
C5 C4 H4 119.5
C3 C4 H4 119.5
C4 C5 C6 121.2(2)
C4 C5 H5 119.4
C6 C5 H5 119.4
C5 C6 C7 117.5(2)
C5 C6 H6 121.2
C7 C6 H6 121.2
C2 C7 C6 121.2(2)
C2 C7 C8 108.01(19)
C6 C7 C8 130.8(2)
O2 C8 N1 124.7(2)
O2 C8 C7 129.3(2)
N1 C8 C7 106.00(18)
N1 C9 C10 112.50(17)
N1 C9 H9A 109.1
C10 C9 H9A 109.1
N1 C9 H9B 109.1
C10 C9 H9B 109.1
H9A C9 H9B 107.8
C15 C10 C11 118.1(2)
C15 C10 C9 120.9(2)
C11 C10 C9 120.9(2)
C10 C11 C12 120.8(2)
C10 C11 H11 119.6
C12 C11 H11 119.6
C13 C12 C11 121.7(2)
C13 C12 H12 119.1
C11 C12 H12 119.1
C12 C13 C14 116.9(2)
C12 C13 C16 121.3(2)
C14 C13 C16 121.8(3)
C13 C14 C15 122.2(2)
C13 C14 H14 118.9
C15 C14 H14 118.9
C10 C15 C14 120.1(2)
C10 C15 H15 119.9
C14 C15 H15 119.9
C13 C16 H16A 109.5
C13 C16 H16B 109.5
H16A C16 H16B 109.5
C13 C16 H16C 109.5
H16A C16 H16C 109.5
H16B C16 H16C 109.5

loop_
_geom_bond_atom_site_label_1
_geom_bond_atom_site_label_2
_geom_bond_distance
O1 C1 1.212(3)
O2 C8 1.209(2)
N1 C8 1.394(3)
N1 C1 1.397(3)
N1 C9 1.469(3)
C1 C2 1.485(3)
C2 C7 1.380(3)
C2 C3 1.381(3)
C3 C4 1.387(3)
C3 H3 0.9300
C4 C5 1.380(3)
C4 H4 0.9300
C5 C6 1.386(3)
C5 H5 0.9300
C6 C7 1.388(3)
C6 H6 0.9300
C7 C8 1.491(3)
C9 C10 1.516(3)
C9 H9A 0.9700
C9 H9B 0.9700
C10 C15 1.380(3)
C10 C11 1.382(3)
C11 C12 1.387(3)
C11 H11 0.9300
C12 C13 1.375(3)
C12 H12 0.9300
C13 C14 1.381(3)
C13 C16 1.514(3)
C14 C15 1.389(3)
C14 H14 0.9300
C15 H15 0.9300
C16 H16A 0.9600
C16 H16B 0.9600
C16 H16C 0.9600

loop_
_geom_hbond_atom_site_label_D
_geom_hbond_atom_site_label_H
_geom_hbond_atom_site_label_A
_geom_hbond_site_symmetry_A
_geom_hbond_distance_DH
_geom_hbond_distance_HA
_geom_hbond_distance_DA
_geom_hbond_angle_DHA
_geom_hbond_publ_flag
C4 H4 O2 1_565 0.93 2.59 3.437(3) 151.5 no

loop_
_geom_torsion_atom_site_label_1
_geom_torsion_atom_site_label_2
_geom_torsion_atom_site_label_3
_geom_torsion_atom_site_label_4
_geom_torsion
C8 N1 C1 O1 -178.6(2)
C9 N1 C1 O1 0.7(3)
C8 N1 C1 C2 0.9(2)
C9 N1 C1 C2 -179.77(17)
O1 C1 C2 C7 179.2(2)
N1 C1 C2 C7 -0.3(2)
O1 C1 C2 C3 -0.6(4)
N1 C1 C2 C3 179.9(2)
C7 C2 C3 C4 0.1(3)
C1 C2 C3 C4 179.9(2)
C2 C3 C4 C5 0.1(3)
C3 C4 C5 C6 -0.3(3)
C4 C5 C6 C7 0.3(3)
C3 C2 C7 C6 -0.1(3)
C1 C2 C7 C6 -179.92(17)
C3 C2 C7 C8 179.49(18)
C1 C2 C7 C8 -0.4(2)
C5 C6 C7 C2 -0.1(3)
C5 C6 C7 C8 -179.53(19)
C1 N1 C8 O2 178.72(19)
C9 N1 C8 O2 -0.6(3)
C1 N1 C8 C7 -1.1(2)
C9 N1 C8 C7 179.56(17)
C2 C7 C8 O2 -178.9(2)
C6 C7 C8 O2 0.6(4)
C2 C7 C8 N1 0.9(2)
C6 C7 C8 N1 -179.61(19)
C8 N1 C9 C10 -90.4(2)
C1 N1 C9 C10 90.4(2)
N1 C9 C10 C15 -93.6(3)
N1 C9 C10 C11 84.2(3)
C15 C10 C11 C12 0.1(3)
C9 C10 C11 C12 -177.77(19)
C10 C11 C12 C13 -0.6(3)
C11 C12 C13 C14 0.6(3)
C11 C12 C13 C16 -178.9(2)
C12 C13 C14 C15 -0.1(4)
C16 C13 C14 C15 179.4(2)
C11 C10 C15 C14 0.3(4)
C9 C10 C15 C14 178.2(2)
C13 C14 C15 C10 -0.3(4)

loop_
_cod_related_entry_id
_cod_related_entry_database
_cod_related_entry_code
1 ChemSpider 3997380
